data_4115938
loop_
_publ_author_name
'Taro Yamada'
'Seiya Kobatake'
'Keishi Muto'
'Masahiro Irie'

_publ_contact_author
;
    Prof. Masahiro Irie
    Department of Chemistry and Biochemistry
    Graduate School of Engineering
    Kyushu University
    6-10-1 Hakozaki, Higashi-ku
    Fukuoka  812-8581, Japan
;
_publ_contact_author_email irie@cstf.kyushu-u.ac.jp
_publ_contact_author_fax +81-92-642-3568
_publ_contact_author_phone +81-92-642-3556
_publ_section_title
;
 X-ray Crystallographic Study on Single-Crystalline Photochromism of
 Bis(2,5-dimethyl-3-thienyl)perfluorocyclopentene
;
_journal_name_full 'Journal of the American Chemical Society'
_journal_page_first 1589
_journal_page_last 1592
_journal_paper_doi 10.1021/ja993289x
_journal_volume 122
_journal_year 2000
_chemical_formula_sum 'C17 H14 F6 S2'
_chemical_formula_weight 396.40
_chemical_name_systematic
;
8,8,9,9,10,10-hexafluoro-trans-1,2,4,14-tetramethyl-3,15-dithiatetracyclo[10
.3.0
pentadeca-4,6(7),11(12),13-tetraene
;
_space_group_IT_number 14
_symmetry_cell_setting monoclinic
_symmetry_space_group_name_Hall '-P 2ybc'
_symmetry_space_group_name_H-M 'P 1 21/c 1'
_atom_sites_solution_hydrogens geom
_atom_sites_solution_primary direct
_atom_sites_solution_secondary difmap
_audit_creation_method SHELXL-97
_cell_angle_alpha 90.00
_cell_angle_beta 103.667(3)
_cell_angle_gamma 90.00
_cell_formula_units_Z 4
_cell_length_a 6.2192(9)
_cell_length_b 24.520(4)
_cell_length_c 11.3026(16)
_cell_measurement_reflns_used 5082
_cell_measurement_temperature 123(2)
_cell_measurement_theta_max 27.4
_cell_measurement_theta_min 2.5
_cell_volume 1674.8(4)
_computing_cell_refinement 'SAINT v6.0 (Bruker)'
_computing_data_collection 'SMART v5.0 (Bruker)'
_computing_data_reduction 'XPREP v5.1 (Bruekr)'
_computing_molecular_graphics 'XP v5.0 (bruker)'
_computing_publication_material 'XP v5.0'
_computing_structure_refinement 'SHELXL-97 (Sheldrick, 1997)'
_computing_structure_solution 'SHELXS-97 (Sheldrick, 1990)'
_diffrn_ambient_temperature 123(2)
_diffrn_measured_fraction_theta_full 0.936
_diffrn_measured_fraction_theta_max 0.936
_diffrn_measurement_device_type 'CCD area detector'
_diffrn_measurement_method '\w scans'
_diffrn_radiation_monochromator graphite
_diffrn_radiation_source 'sealed tube'
_diffrn_radiation_type MoK\a
_diffrn_radiation_wavelength 0.71073
_diffrn_reflns_av_R_equivalents 0.0297
_diffrn_reflns_av_sigmaI/netI 0.0308
_diffrn_reflns_limit_h_max 5
_diffrn_reflns_limit_h_min -8
_diffrn_reflns_limit_k_max 31
_diffrn_reflns_limit_k_min -31
_diffrn_reflns_limit_l_max 13
_diffrn_reflns_limit_l_min -14
_diffrn_reflns_number 9656
_diffrn_reflns_theta_full 27.48
_diffrn_reflns_theta_max 27.48
_diffrn_reflns_theta_min 1.66
_diffrn_standards_decay_% 1.9
_exptl_absorpt_coefficient_mu 0.377
_exptl_absorpt_correction_T_max 1.000000
_exptl_absorpt_correction_T_min 0.772995
_exptl_absorpt_correction_type multi-scan
_exptl_absorpt_process_details 'Bruker SADABS'
_exptl_crystal_colour 'dark red'
_exptl_crystal_density_diffrn 1.572
_exptl_crystal_description prism
_exptl_crystal_F_000 808
_exptl_crystal_size_max 0.5
_exptl_crystal_size_mid 0.4
_exptl_crystal_size_min 0.2
_refine_diff_density_max 0.411
_refine_diff_density_min -0.216
_refine_diff_density_rms 0.062
_refine_ls_extinction_method none
_refine_ls_goodness_of_fit_ref 1.046
_refine_ls_hydrogen_treatment mixed
_refine_ls_matrix_type full
_refine_ls_number_parameters 230
_refine_ls_number_reflns 3585
_refine_ls_number_restraints 0
_refine_ls_restrained_S_all 1.046
_refine_ls_R_factor_all 0.0516
_refine_ls_R_factor_gt 0.0395
_refine_ls_shift/su_max 0.001
_refine_ls_shift/su_mean 0.000
_refine_ls_structure_factor_coef Fsqd
_refine_ls_weighting_details 'calc w=1/[\s^2^(Fo^2^)+(0.0504P)^2^+0.9645P] where P=(Fo^2^+2Fc^2^)/3'
_refine_ls_weighting_scheme calc
_refine_ls_wR_factor_gt 0.0976
_refine_ls_wR_factor_ref 0.1022
_reflns_number_gt 2937
_reflns_number_total 3585
_reflns_threshold_expression >2sigma(I)
_cod_data_source_file ja993289x_2.cif
_cod_data_source_block 1b
_cod_database_code 4115938

loop_
_symmetry_equiv_pos_as_xyz
'x, y, z'
'-x, y+1/2, -z+1/2'
'-x, -y, -z'
'x, -y-1/2, z-1/2'

loop_
_atom_site_label
_atom_site_type_symbol
_atom_site_fract_x
_atom_site_fract_y
_atom_site_fract_z
_atom_site_U_iso_or_equiv
_atom_site_adp_type
_atom_site_occupancy
_atom_site_symmetry_multiplicity
_atom_site_calc_flag
_atom_site_refinement_flags
S1 S 0.12298(9) 0.41997(2) -0.02385(5) 0.02631(14) Uani 1 1 d .
S2 S 0.47950(9) 0.51072(2) 0.17858(5) 0.02769(15) Uani 1 1 d .
F1 F 0.4164(3) 0.24147(5) 0.29777(12) 0.0381(3) Uani 1 1 d .
F2 F 0.1083(2) 0.26883(5) 0.33462(12) 0.0359(3) Uani 1 1 d .
F3 F 0.5477(2) 0.25022(5) 0.53111(12) 0.0398(4) Uani 1 1 d .
F4 F 0.2965(2) 0.31094(5) 0.53942(11) 0.0339(3) Uani 1 1 d .
F5 F 0.8006(2) 0.32131(6) 0.46091(13) 0.0406(4) Uani 1 1 d .
F6 F 0.6461(2) 0.37227(5) 0.57449(11) 0.0343(3) Uani 1 1 d .
C1 C 0.3310(3) 0.40332(8) 0.11620(18) 0.0230(4) Uani 1 1 d .
C2 C 0.2475(3) 0.35039(8) 0.16173(18) 0.0224(4) Uani 1 1 d .
C3 C 0.0881(3) 0.32338(8) 0.06860(18) 0.0236(4) Uani 1 1 d .
H3 H 0.0399 0.2871 0.0767 0.028 Uiso 1 1 calc R
C4 C 0.0118(3) 0.35388(8) -0.03194(18) 0.0235(4) Uani 1 1 d .
C5 C 0.3411(3) 0.33659(8) 0.27862(17) 0.0218(4) Uani 1 1 d .
C6 C 0.3202(4) 0.28428(8) 0.34205(19) 0.0258(5) Uani 1 1 d .
C7 C 0.4434(4) 0.29477(9) 0.47612(19) 0.0282(5) Uani 1 1 d .
C8 C 0.6024(4) 0.34223(9) 0.47021(19) 0.0276(5) Uani 1 1 d .
C9 C 0.4908(3) 0.37340(8) 0.35944(17) 0.0221(4) Uani 1 1 d .
C10 C 0.3530(4) 0.44700(8) 0.21495(18) 0.0235(4) Uani 1 1 d .
C11 C 0.5116(3) 0.42630(8) 0.33142(17) 0.0227(4) Uani 1 1 d .
C12 C 0.6521(4) 0.46899(9) 0.39231(19) 0.0254(4) Uani 1 1 d .
H12 H 0.7379 0.4656 0.4735 0.030 Uiso 1 1 calc R
C13 C 0.6528(3) 0.51429(9) 0.32539(18) 0.0255(4) Uani 1 1 d .
C14 C 0.5517(4) 0.39021(9) 0.08247(19) 0.0275(5) Uani 1 1 d .
H14A H 0.6603 0.3780 0.1553 0.041 Uiso 1 1 calc R
H14B H 0.6069 0.4230 0.0499 0.041 Uiso 1 1 calc R
H14C H 0.5280 0.3613 0.0208 0.041 Uiso 1 1 calc R
C15 C 0.1302(4) 0.46083(9) 0.2466(2) 0.0280(5) Uani 1 1 d .
H15A H 0.0671 0.4277 0.2731 0.042 Uiso 1 1 calc R
H15B H 0.0274 0.4757 0.1745 0.042 Uiso 1 1 calc R
H15C H 0.1551 0.4879 0.3123 0.042 Uiso 1 1 calc R
C16 C -0.1525(4) 0.33833(9) -0.14547(19) 0.0293(5) Uani 1 1 d .
H16A H -0.0801 0.3375 -0.2136 0.044 Uiso 1 1 calc R
H16B H -0.2729 0.3651 -0.1623 0.044 Uiso 1 1 calc R
H16C H -0.2126 0.3022 -0.1352 0.044 Uiso 1 1 calc R
C17 C 0.7850(4) 0.56512(9) 0.3604(2) 0.0309(5) Uani 1 1 d .
H17A H 0.8526 0.5645 0.4480 0.046 Uiso 1 1 calc R
H17B H 0.6877 0.5970 0.3410 0.046 Uiso 1 1 calc R
H17C H 0.9012 0.5672 0.3153 0.046 Uiso 1 1 calc R

loop_
_atom_site_aniso_label
_atom_site_aniso_U_11
_atom_site_aniso_U_22
_atom_site_aniso_U_33
_atom_site_aniso_U_23
_atom_site_aniso_U_13
_atom_site_aniso_U_12
S1 0.0332(3) 0.0224(3) 0.0197(2) 0.00392(19) -0.0011(2) -0.0033(2)
S2 0.0353(3) 0.0203(3) 0.0245(3) 0.0019(2) 0.0012(2) -0.0050(2)
F1 0.0581(9) 0.0246(7) 0.0312(7) 0.0013(5) 0.0098(6) 0.0148(6)
F2 0.0372(8) 0.0330(7) 0.0373(7) 0.0096(6) 0.0082(6) -0.0070(6)
F3 0.0561(9) 0.0283(7) 0.0312(7) 0.0127(6) 0.0026(6) 0.0126(6)
F4 0.0446(8) 0.0315(7) 0.0303(7) 0.0008(5) 0.0183(6) -0.0007(6)
F5 0.0294(7) 0.0513(9) 0.0408(8) 0.0130(7) 0.0075(6) 0.0160(6)
F6 0.0417(8) 0.0388(8) 0.0188(6) 0.0020(5) 0.0003(5) -0.0021(6)
C1 0.0271(11) 0.0215(10) 0.0189(9) 0.0025(8) 0.0024(8) -0.0010(8)
C2 0.0245(10) 0.0190(10) 0.0247(10) 0.0014(8) 0.0080(8) 0.0026(8)
C3 0.0268(11) 0.0204(10) 0.0236(10) 0.0006(8) 0.0064(8) -0.0019(8)
C4 0.0249(11) 0.0206(10) 0.0245(10) -0.0028(8) 0.0052(8) -0.0023(8)
C5 0.0242(10) 0.0206(10) 0.0215(10) 0.0019(8) 0.0069(8) 0.0035(8)
C6 0.0315(12) 0.0200(10) 0.0261(10) 0.0028(8) 0.0072(9) 0.0047(8)
C7 0.0360(13) 0.0260(11) 0.0236(10) 0.0080(8) 0.0093(9) 0.0098(9)
C8 0.0278(11) 0.0335(12) 0.0206(10) 0.0028(9) 0.0038(8) 0.0071(9)
C9 0.0226(10) 0.0255(10) 0.0184(9) 0.0027(8) 0.0051(8) 0.0041(8)
C10 0.0278(11) 0.0183(10) 0.0229(10) 0.0022(8) 0.0028(8) -0.0013(8)
C11 0.0234(10) 0.0256(10) 0.0185(9) 0.0008(8) 0.0041(8) 0.0024(8)
C12 0.0259(11) 0.0287(11) 0.0203(10) -0.0021(8) 0.0030(8) 0.0006(9)
C13 0.0241(11) 0.0267(11) 0.0251(10) -0.0051(8) 0.0049(8) 0.0010(8)
C14 0.0323(12) 0.0265(11) 0.0259(10) 0.0016(9) 0.0113(9) 0.0000(9)
C15 0.0294(12) 0.0266(11) 0.0273(11) 0.0002(9) 0.0053(9) 0.0063(9)
C16 0.0303(12) 0.0293(11) 0.0255(11) -0.0020(9) 0.0006(9) -0.0014(9)
C17 0.0313(12) 0.0256(11) 0.0340(12) -0.0074(9) 0.0044(10) -0.0030(9)

loop_
_atom_type_symbol
_atom_type_description
_atom_type_scat_dispersion_real
_atom_type_scat_dispersion_imag
_atom_type_scat_source
C C 0.0033 0.0016 'International Tables Vol C Tables 4.2.6.8 and 6.1.1.4'
H H 0.0000 0.0000 'International Tables Vol C Tables 4.2.6.8 and 6.1.1.4'
F F 0.0171 0.0103 'International Tables Vol C Tables 4.2.6.8 and 6.1.1.4'
S S 0.1246 0.1234 'International Tables Vol C Tables 4.2.6.8 and 6.1.1.4'

loop_
_geom_angle_atom_site_label_1
_geom_angle_atom_site_label_2
_geom_angle_atom_site_label_3
_geom_angle
C4 S1 C1 91.62(9)
C13 S2 C10 91.76(10)
C10 C1 C2 109.10(16)
C10 C1 C14 113.25(17)
C2 C1 C14 107.38(16)
C10 C1 S1 113.35(14)
C2 C1 S1 104.59(14)
C14 C1 S1 108.65(14)
C5 C2 C3 131.83(19)
C5 C2 C1 115.95(18)
C3 C2 C1 112.16(17)
C4 C3 C2 114.13(19)
C3 C4 C16 128.11(19)
C3 C4 S1 114.32(16)
C16 C4 S1 117.57(15)
C2 C5 C9 121.43(19)
C2 C5 C6 128.17(19)
C9 C5 C6 110.36(17)
F2 C6 F1 105.51(17)
F2 C6 C5 113.91(17)
F1 C6 C5 113.01(17)
F2 C6 C7 110.88(17)
F1 C6 C7 109.19(17)
C5 C6 C7 104.37(17)
F3 C7 F4 107.90(16)
F3 C7 C8 112.93(18)
F4 C7 C8 108.91(18)
F3 C7 C6 112.96(18)
F4 C7 C6 109.11(17)
C8 C7 C6 104.93(16)
F6 C8 F5 105.73(17)
F6 C8 C9 114.07(18)
F5 C8 C9 112.25(17)
F6 C8 C7 111.75(17)
F5 C8 C7 108.71(18)
C9 C8 C7 104.35(17)
C11 C9 C5 122.16(18)
C11 C9 C8 129.69(19)
C5 C9 C8 108.14(18)
C1 C10 C11 108.87(16)
C1 C10 C15 113.04(17)
C11 C10 C15 107.66(16)
C1 C10 S2 113.65(14)
C11 C10 S2 104.53(14)
C15 C10 S2 108.60(14)
C9 C11 C12 132.22(19)
C9 C11 C10 116.23(18)
C12 C11 C10 111.51(17)
C13 C12 C11 114.61(19)
C12 C13 C17 127.9(2)
C12 C13 S2 114.07(16)
C17 C13 S2 117.98(16)

loop_
_geom_bond_atom_site_label_1
_geom_bond_atom_site_label_2
_geom_bond_distance
S1 C4 1.756(2)
S1 C1 1.838(2)
S2 C13 1.754(2)
S2 C10 1.839(2)
F1 C6 1.361(2)
F2 C6 1.354(3)
F3 C7 1.345(2)
F4 C7 1.347(3)
F5 C8 1.362(3)
F6 C8 1.362(2)
C1 C10 1.529(3)
C1 C2 1.531(3)
C1 C14 1.542(3)
C2 C5 1.355(3)
C2 C3 1.427(3)
C3 C4 1.349(3)
C4 C16 1.489(3)
C5 C9 1.454(3)
C5 C6 1.490(3)
C6 C7 1.550(3)
C7 C8 1.539(3)
C8 C9 1.491(3)
C9 C11 1.349(3)
C10 C11 1.533(3)
C10 C15 1.548(3)
C11 C12 1.431(3)
C12 C13 1.345(3)
C13 C17 1.494(3)

loop_
_geom_torsion_atom_site_label_1
_geom_torsion_atom_site_label_2
_geom_torsion_atom_site_label_3
_geom_torsion_atom_site_label_4
_geom_torsion
C4 S1 C1 C10 -134.15(16)
C4 S1 C1 C2 -15.42(15)
C4 S1 C1 C14 99.01(15)
C10 C1 C2 C5 -42.8(2)
C14 C1 C2 C5 80.3(2)
S1 C1 C2 C5 -164.34(16)
C10 C1 C2 C3 139.62(18)
C14 C1 C2 C3 -97.28(19)
S1 C1 C2 C3 18.0(2)
C5 C2 C3 C4 171.0(2)
C1 C2 C3 C4 -11.9(3)
C2 C3 C4 C16 179.4(2)
C2 C3 C4 S1 -0.9(2)
C1 S1 C4 C3 10.41(18)
C1 S1 C4 C16 -169.92(17)
C3 C2 C5 C9 -175.6(2)
C1 C2 C5 C9 7.4(3)
C3 C2 C5 C6 7.2(4)
C1 C2 C5 C6 -169.85(19)
C2 C5 C6 F2 -53.4(3)
C9 C5 C6 F2 129.11(18)
C2 C5 C6 F1 67.0(3)
C9 C5 C6 F1 -110.5(2)
C2 C5 C6 C7 -174.5(2)
C9 C5 C6 C7 8.0(2)
F2 C6 C7 F3 91.2(2)
F1 C6 C7 F3 -24.6(2)
C5 C6 C7 F3 -145.72(18)
F2 C6 C7 F4 -28.8(2)
F1 C6 C7 F4 -144.61(17)
C5 C6 C7 F4 94.29(19)
F2 C6 C7 C8 -145.35(17)
F1 C6 C7 C8 98.8(2)
C5 C6 C7 C8 -22.3(2)
F3 C7 C8 F6 -84.6(2)
F4 C7 C8 F6 35.3(2)
C6 C7 C8 F6 151.99(17)
F3 C7 C8 F5 31.8(2)
F4 C7 C8 F5 151.60(16)
C6 C7 C8 F5 -91.69(19)
F3 C7 C8 C9 151.70(17)
F4 C7 C8 C9 -88.45(19)
C6 C7 C8 C9 28.3(2)
C2 C5 C9 C11 13.0(3)
C6 C5 C9 C11 -169.30(19)
C2 C5 C9 C8 -167.66(19)
C6 C5 C9 C8 10.0(2)
F6 C8 C9 C11 33.2(3)
F5 C8 C9 C11 -87.1(3)
C7 C8 C9 C11 155.4(2)
F6 C8 C9 C5 -146.08(18)
F5 C8 C9 C5 93.7(2)
C7 C8 C9 C5 -23.9(2)
C2 C1 C10 C11 58.0(2)
C14 C1 C10 C11 -61.6(2)
S1 C1 C10 C11 174.06(13)
C2 C1 C10 C15 -61.6(2)
C14 C1 C10 C15 178.84(16)
S1 C1 C10 C15 54.5(2)
C2 C1 C10 S2 174.00(13)
C14 C1 C10 S2 54.5(2)
S1 C1 C10 S2 -69.91(18)
C13 S2 C10 C1 -134.52(16)
C13 S2 C10 C11 -15.96(15)
C13 S2 C10 C15 98.75(15)
C5 C9 C11 C12 -176.8(2)
C8 C9 C11 C12 4.1(4)
C5 C9 C11 C10 5.5(3)
C8 C9 C11 C10 -173.67(19)
C1 C10 C11 C9 -40.9(2)
C15 C10 C11 C9 82.0(2)
S2 C10 C11 C9 -162.62(16)
C1 C10 C11 C12 140.95(18)
C15 C10 C11 C12 -96.2(2)
S2 C10 C11 C12 19.2(2)
C9 C11 C12 C13 168.7(2)
C10 C11 C12 C13 -13.5(3)
C11 C12 C13 C17 -178.1(2)
C11 C12 C13 S2 0.3(3)
C10 S2 C13 C12 10.02(18)
C10 S2 C13 C17 -171.35(18)
